data_7720494
loop_
_publ_author_name
'Pattnaik, Archana Kumari'
'Behera, Gobinda Chandra'

_publ_section_title
;
 From discrete to polymeric assemblies: exploring supramolecular
 structural diversity in transition metal phosphinates with N-donor
 ligands.
;
_journal_issue 2
_journal_name_full 'Dalton transactions (Cambridge, England : 2003)'
_journal_page_first 694
_journal_page_last 709
_journal_paper_doi 10.1039/d5dt01622c
_journal_volume 55
_journal_year 2026
_chemical_formula_sum 'C48 H36 Co2 N6 O10 P2'
_chemical_formula_weight 1036.63
_space_group_crystal_system monoclinic
_space_group_IT_number 14
_space_group_name_Hall '-P 2yn'
_space_group_name_H-M_alt 'P 1 21/n 1'
_atom_sites_solution_hydrogens geom
_audit_creation_method SHELXL-2018/3
_audit_update_record
;
2025-09-04 deposited with the CCDC.	2025-12-01 downloaded from the CCDC.
;
_cell_angle_alpha 90
_cell_angle_beta 104.083(4)
_cell_angle_gamma 90
_cell_formula_units_Z 2
_cell_length_a 12.5496(15)
_cell_length_b 12.9240(17)
_cell_length_c 14.449(2)
_cell_measurement_reflns_used 8035
_cell_measurement_temperature 100(2)
_cell_measurement_theta_max 28.38
_cell_measurement_theta_min 2.29
_cell_volume 2273.1(5)
_computing_cell_refinement 'Bruker SAINT'
_computing_data_collection 'Bruker APEX2'
_computing_data_reduction 'Bruker SAINT'
_computing_molecular_graphics 'Bruker SHELXTL'
_computing_publication_material 'Bruker SHELXTL'
_computing_structure_refinement 'SHELXL-2018/3 (Sheldrick, 2018)'
_computing_structure_solution 'SHELXT 2018/2 (Sheldrick, 2018)'
_diffrn_ambient_temperature 100(2)
_diffrn_measured_fraction_theta_full 0.997
_diffrn_measured_fraction_theta_max 0.992
_diffrn_measurement_device_type 'Bruker APEX-II CCD'
_diffrn_measurement_method '\f and \w scans'
_diffrn_radiation_type MoK\a
_diffrn_radiation_wavelength 0.71073
_diffrn_reflns_av_R_equivalents 0.0911
_diffrn_reflns_av_unetI/netI 0.0562
_diffrn_reflns_Laue_measured_fraction_full 0.997
_diffrn_reflns_Laue_measured_fraction_max 0.992
_diffrn_reflns_limit_h_max 14
_diffrn_reflns_limit_h_min -16
_diffrn_reflns_limit_k_max 17
_diffrn_reflns_limit_k_min -17
_diffrn_reflns_limit_l_max 19
_diffrn_reflns_limit_l_min -19
_diffrn_reflns_number 36889
_diffrn_reflns_point_group_measured_fraction_full 0.997
_diffrn_reflns_point_group_measured_fraction_max 0.992
_diffrn_reflns_theta_full 25.242
_diffrn_reflns_theta_max 28.495
_diffrn_reflns_theta_min 2.492
_exptl_absorpt_coefficient_mu 0.867
_exptl_absorpt_correction_type none
_exptl_absorpt_process_details
;
 SADABS 2016/2: Krause, L., Herbst-Irmer, R., Sheldrick G.M. & Stalke D.,
 J. Appl. Cryst. 48 (2015) 3-10
;
_exptl_crystal_colour pink
_exptl_crystal_density_diffrn 1.515
_exptl_crystal_description block
_exptl_crystal_F_000 1060
_exptl_crystal_size_max 0.29
_exptl_crystal_size_mid 0.20
_exptl_crystal_size_min 0.15
_refine_diff_density_max 0.438
_refine_diff_density_min -0.698
_refine_diff_density_rms 0.086
_refine_ls_extinction_method none
_refine_ls_goodness_of_fit_ref 1.054
_refine_ls_hydrogen_treatment constr
_refine_ls_matrix_type full
_refine_ls_number_parameters 307
_refine_ls_number_reflns 5718
_refine_ls_number_restraints 0
_refine_ls_restrained_S_all 1.054
_refine_ls_R_factor_all 0.0642
_refine_ls_R_factor_gt 0.0393
_refine_ls_shift/su_max 0.001
_refine_ls_shift/su_mean 0.000
_refine_ls_structure_factor_coef Fsqd
_refine_ls_weighting_details 'w=1/[\s^2^(Fo^2^)+(0.0645P)^2^+0.5641P] where P=(Fo^2^+2Fc^2^)/3'
_refine_ls_weighting_scheme calc
_refine_ls_wR_factor_gt 0.1023
_refine_ls_wR_factor_ref 0.1220
_reflns_Friedel_coverage 0.000
_reflns_number_gt 4370
_reflns_number_total 5718
_reflns_threshold_expression 'I > 2\s(I)'
_cod_data_source_file d5dt01622c2.cif
_cod_data_source_block 2_a_CCDC1
_cod_original_sg_symbol_H-M 'P 21/n'
_cod_database_code 7720494
_shelx_shelxl_version_number 2018/3
_shelx_space_group_comment
;
The symmetry employed for this shelxl refinement is uniquely defined
by the following loop, which should always be used as a source of
symmetry information in preference to the above space-group names.
They are only intended as comments.
;

loop_
_space_group_symop_operation_xyz
'x, y, z'
'-x+1/2, y+1/2, -z+1/2'
'-x, -y, -z'
'x-1/2, -y-1/2, z-1/2'

loop_
_atom_site_label
_atom_site_type_symbol
_atom_site_fract_x
_atom_site_fract_y
_atom_site_fract_z
_atom_site_U_iso_or_equiv
_atom_site_adp_type
_atom_site_occupancy
_atom_site_site_symmetry_order
_atom_site_calc_flag
_atom_site_refinement_flags_posn
_atom_site_refinement_flags_adp
_atom_site_refinement_flags_occupancy
_atom_site_disorder_assembly
_atom_site_disorder_group
Co1 Co 0.63421(2) 0.43879(2) 0.41689(2) 0.01367(10) Uani 1 1 d . . . . .
P1 P 0.53907(5) 0.35500(4) 0.58804(4) 0.01434(14) Uani 1 1 d . . . . .
N1 N 0.59967(16) 0.44295(14) 0.23301(14) 0.0168(4) Uani 1 1 d . . . . .
O1 O 0.47834(13) 0.44869(11) 0.60630(12) 0.0184(3) Uani 1 1 d . . . . .
C1 C 0.46158(18) 0.24255(17) 0.60549(16) 0.0159(4) Uani 1 1 d . . . . .
N2 N 0.77037(16) 0.33758(14) 0.43168(14) 0.0176(4) Uani 1 1 d . . . . .
O2 O 0.56194(13) 0.34203(12) 0.49139(12) 0.0188(3) Uani 1 1 d . . . . .
C2 C 0.37073(19) 0.25260(18) 0.64422(18) 0.0217(5) Uani 1 1 d . . . . .
H2 H 0.352062 0.318440 0.664930 0.026 Uiso 1 1 calc R U . . .
C3 C 0.3076(2) 0.1670(2) 0.65260(19) 0.0262(6) Uani 1 1 d . . . . .
H3 H 0.244745 0.174683 0.677653 0.031 Uiso 1 1 calc R U . . .
O3 O 0.55571(14) 0.37858(12) 0.27815(12) 0.0215(4) Uani 1 1 d . . . . .
N3 N 0.75447(15) 0.51230(14) 0.52541(13) 0.0161(4) Uani 1 1 d . . . . .
O4 O 0.57068(16) 0.44985(13) 0.14611(12) 0.0255(4) Uani 1 1 d . . . . .
C4 C 0.3350(2) 0.07097(19) 0.62506(19) 0.0244(5) Uani 1 1 d . . . . .
H4 H 0.291088 0.012532 0.630674 0.029 Uiso 1 1 calc R U . . .
C5 C 0.4272(2) 0.05970(19) 0.58898(19) 0.0279(6) Uani 1 1 d . . . . .
H5 H 0.447387 -0.006854 0.571130 0.033 Uiso 1 1 calc R U . . .
O5 O 0.67516(13) 0.49972(12) 0.28260(11) 0.0190(3) Uani 1 1 d . . . . .
C6 C 0.4896(2) 0.14504(18) 0.57898(18) 0.0232(5) Uani 1 1 d . . . . .
H6 H 0.552241 0.136914 0.553723 0.028 Uiso 1 1 calc R U . . .
C7 C 0.66759(19) 0.34941(18) 0.67780(18) 0.0197(5) Uani 1 1 d . . . . .
C8 C 0.6862(2) 0.4115(2) 0.7577(2) 0.0314(6) Uani 1 1 d . . . . .
H8 H 0.632412 0.460474 0.765035 0.038 Uiso 1 1 calc R U . . .
C9 C 0.7839(3) 0.4023(3) 0.8275(2) 0.0468(9) Uani 1 1 d . . . . .
H9 H 0.796323 0.444896 0.882737 0.056 Uiso 1 1 calc R U . . .
C10 C 0.8624(2) 0.3324(3) 0.8175(3) 0.0463(9) Uani 1 1 d . . . . .
H10 H 0.928595 0.326540 0.865879 0.056 Uiso 1 1 calc R U . . .
C11 C 0.8458(2) 0.2708(2) 0.7377(2) 0.0376(7) Uani 1 1 d . . . . .
H11 H 0.900519 0.222794 0.730488 0.045 Uiso 1 1 calc R U . . .
C12 C 0.7481(2) 0.2794(2) 0.66753(19) 0.0265(6) Uani 1 1 d . . . . .
H12 H 0.736413 0.237154 0.612177 0.032 Uiso 1 1 calc R U . . .
C13 C 0.7458(2) 0.59884(19) 0.57119(17) 0.0215(5) Uani 1 1 d . . . . .
H13 H 0.677028 0.633621 0.557598 0.026 Uiso 1 1 calc R U . . .
C14 C 0.8339(2) 0.64169(19) 0.63919(18) 0.0246(5) Uani 1 1 d . . . . .
H14 H 0.824936 0.705099 0.669670 0.030 Uiso 1 1 calc R U . . .
C15 C 0.9329(2) 0.59169(19) 0.66134(18) 0.0241(5) Uani 1 1 d . . . . .
H15 H 0.993149 0.620338 0.707067 0.029 Uiso 1 1 calc R U . . .
C16 C 0.94493(19) 0.49819(19) 0.61635(17) 0.0205(5) Uani 1 1 d . . . . .
C17 C 0.85325(18) 0.46235(17) 0.54783(16) 0.0162(4) Uani 1 1 d . . . . .
C18 C 0.86055(19) 0.36776(17) 0.49849(16) 0.0165(5) Uani 1 1 d . . . . .
C19 C 0.9584(2) 0.31017(19) 0.52109(18) 0.0219(5) Uani 1 1 d . . . . .
C20 C 1.0506(2) 0.3495(2) 0.59090(19) 0.0274(6) Uani 1 1 d . . . . .
H20 H 1.117220 0.311199 0.605974 0.033 Uiso 1 1 calc R U . . .
C21 C 1.0445(2) 0.4396(2) 0.63543(19) 0.0256(6) Uani 1 1 d . . . . .
H21 H 1.107411 0.464939 0.680387 0.031 Uiso 1 1 calc R U . . .
C22 C 0.9594(2) 0.2167(2) 0.47216(19) 0.0277(6) Uani 1 1 d . . . . .
H22 H 1.023338 0.174579 0.485353 0.033 Uiso 1 1 calc R U . . .
C23 C 0.8675(2) 0.18660(19) 0.4051(2) 0.0285(6) Uani 1 1 d . . . . .
H23 H 0.867274 0.123666 0.371096 0.034 Uiso 1 1 calc R U . . .
C24 C 0.7740(2) 0.24924(18) 0.38725(18) 0.0232(5) Uani 1 1 d . . . . .
H24 H 0.710479 0.227188 0.341131 0.028 Uiso 1 1 calc R U . . .

loop_
_atom_site_aniso_label
_atom_site_aniso_U_11
_atom_site_aniso_U_22
_atom_site_aniso_U_33
_atom_site_aniso_U_23
_atom_site_aniso_U_13
_atom_site_aniso_U_12
Co1 0.01372(17) 0.01384(16) 0.01384(17) 0.00005(11) 0.00414(12) 0.00050(11)
P1 0.0133(3) 0.0154(3) 0.0144(3) 0.0035(2) 0.0035(2) 0.0023(2)
N1 0.0182(10) 0.0163(9) 0.0169(10) -0.0001(7) 0.0062(8) 0.0017(7)
O1 0.0183(8) 0.0166(8) 0.0206(9) 0.0033(6) 0.0051(7) 0.0046(6)
C1 0.0152(11) 0.0182(11) 0.0134(11) 0.0041(8) 0.0014(8) 0.0003(8)
N2 0.0206(10) 0.0151(9) 0.0184(10) 0.0003(7) 0.0071(8) 0.0011(7)
O2 0.0221(9) 0.0194(8) 0.0166(8) 0.0022(6) 0.0083(7) -0.0001(6)
C2 0.0193(12) 0.0195(11) 0.0278(13) 0.0060(10) 0.0084(10) 0.0037(9)
C3 0.0188(12) 0.0275(13) 0.0341(15) 0.0077(11) 0.0101(11) 0.0009(10)
O3 0.0272(9) 0.0192(8) 0.0187(9) 0.0007(7) 0.0071(7) -0.0064(7)
N3 0.0177(10) 0.0152(9) 0.0148(9) -0.0004(7) 0.0029(7) 0.0020(7)
O4 0.0342(11) 0.0311(10) 0.0109(8) 0.0008(7) 0.0046(7) -0.0002(8)
C4 0.0242(13) 0.0225(12) 0.0247(13) 0.0035(10) 0.0025(10) -0.0072(10)
C5 0.0376(16) 0.0204(12) 0.0273(14) -0.0034(10) 0.0108(12) -0.0054(10)
O5 0.0172(8) 0.0192(8) 0.0208(9) -0.0036(7) 0.0051(7) -0.0037(6)
C6 0.0263(14) 0.0221(12) 0.0248(13) -0.0034(10) 0.0132(11) -0.0020(10)
C7 0.0152(11) 0.0210(11) 0.0224(12) 0.0089(9) 0.0032(9) -0.0016(9)
C8 0.0301(15) 0.0260(13) 0.0336(16) -0.0009(11) -0.0010(12) -0.0026(11)
C9 0.048(2) 0.0430(18) 0.0362(18) 0.0031(15) -0.0159(15) -0.0111(15)
C10 0.0244(16) 0.055(2) 0.048(2) 0.0206(16) -0.0138(14) -0.0086(14)
C11 0.0189(14) 0.0463(17) 0.0469(19) 0.0268(15) 0.0069(13) 0.0076(12)
C12 0.0194(12) 0.0336(14) 0.0274(14) 0.0121(11) 0.0071(10) 0.0059(10)
C13 0.0234(13) 0.0217(11) 0.0181(12) -0.0018(9) 0.0026(10) 0.0042(10)
C14 0.0315(14) 0.0226(12) 0.0191(12) -0.0072(10) 0.0047(11) -0.0027(10)
C15 0.0246(13) 0.0273(13) 0.0177(12) -0.0020(10) 0.0000(10) -0.0059(10)
C16 0.0180(12) 0.0253(12) 0.0179(12) 0.0040(10) 0.0040(9) -0.0031(9)
C17 0.0155(11) 0.0196(11) 0.0142(11) 0.0028(9) 0.0049(9) 0.0002(8)
C18 0.0189(12) 0.0172(11) 0.0154(11) 0.0035(9) 0.0080(9) 0.0011(8)
C19 0.0209(12) 0.0239(12) 0.0226(13) 0.0073(10) 0.0087(10) 0.0055(9)
C20 0.0177(12) 0.0368(15) 0.0275(14) 0.0094(11) 0.0055(11) 0.0074(10)
C21 0.0179(12) 0.0353(14) 0.0228(13) 0.0041(11) 0.0031(10) -0.0002(10)
C22 0.0292(14) 0.0240(13) 0.0330(15) 0.0058(11) 0.0137(12) 0.0114(11)
C23 0.0361(15) 0.0183(12) 0.0347(15) -0.0027(11) 0.0156(12) 0.0060(10)
C24 0.0284(13) 0.0184(11) 0.0242(13) -0.0040(10) 0.0092(11) 0.0005(10)

loop_
_atom_type_symbol
_atom_type_description
_atom_type_scat_dispersion_real
_atom_type_scat_dispersion_imag
_atom_type_scat_source
C C 0.0033 0.0016 'International Tables Vol C Tables 4.2.6.8 and 6.1.1.4'
H H 0.0000 0.0000 'International Tables Vol C Tables 4.2.6.8 and 6.1.1.4'
Co Co 0.3494 0.9721 'International Tables Vol C Tables 4.2.6.8 and 6.1.1.4'
N N 0.0061 0.0033 'International Tables Vol C Tables 4.2.6.8 and 6.1.1.4'
O O 0.0106 0.0060 'International Tables Vol C Tables 4.2.6.8 and 6.1.1.4'
P P 0.1023 0.0942 'International Tables Vol C Tables 4.2.6.8 and 6.1.1.4'

loop_
_geom_angle_atom_site_label_1
_geom_angle_atom_site_label_2
_geom_angle_atom_site_label_3
_geom_angle
_geom_angle_site_symmetry_1
_geom_angle_site_symmetry_3
_geom_angle_publ_flag
O1 Co1 O2 98.64(7) 3_666 . ?
O1 Co1 N3 98.34(7) 3_666 . ?
O2 Co1 N3 102.48(7) . . ?
O1 Co1 N2 170.10(7) 3_666 . ?
O2 Co1 N2 91.14(7) . . ?
N3 Co1 N2 77.92(7) . . ?
O1 Co1 O3 87.84(7) 3_666 . ?
O2 Co1 O3 96.32(6) . . ?
N3 Co1 O3 159.02(7) . . ?
N2 Co1 O3 92.62(7) . . ?
O1 Co1 O5 84.37(6) 3_666 . ?
O2 Co1 O5 154.55(6) . . ?
N3 Co1 O5 102.06(7) . . ?
N2 Co1 O5 87.45(7) . . ?
O3 Co1 O5 58.39(6) . . ?
O1 P1 O2 118.53(10) . . ?
O1 P1 C1 108.33(10) . . ?
O2 P1 C1 105.79(10) . . ?
O1 P1 C7 108.14(11) . . ?
O2 P1 C7 108.88(11) . . ?
C1 P1 C7 106.57(10) . . ?
O4 N1 O3 121.33(19) . . ?
O4 N1 O5 122.08(19) . . ?
O3 N1 O5 116.60(19) . . ?
P1 O1 Co1 159.10(11) . 3_666 ?
C6 C1 C2 118.9(2) . . ?
C6 C1 P1 120.87(18) . . ?
C2 C1 P1 120.25(17) . . ?
C24 N2 C18 118.4(2) . . ?
C24 N2 Co1 127.49(17) . . ?
C18 N2 Co1 114.03(15) . . ?
P1 O2 Co1 130.04(10) . . ?
C3 C2 C1 120.2(2) . . ?
C4 C3 C2 120.6(2) . . ?
N1 O3 Co1 94.84(13) . . ?
C13 N3 C17 117.6(2) . . ?
C13 N3 Co1 128.41(16) . . ?
C17 N3 Co1 113.95(15) . . ?
C3 C4 C5 119.6(2) . . ?
C6 C5 C4 120.1(2) . . ?
N1 O5 Co1 89.37(12) . . ?
C5 C6 C1 120.6(2) . . ?
C8 C7 C12 119.2(2) . . ?
C8 C7 P1 121.1(2) . . ?
C12 C7 P1 119.6(2) . . ?
C7 C8 C9 119.9(3) . . ?
C10 C9 C8 120.6(3) . . ?
C9 C10 C11 120.3(3) . . ?
C10 C11 C12 119.4(3) . . ?
C7 C12 C11 120.5(3) . . ?
N3 C13 C14 122.6(2) . . ?
C15 C14 C13 119.6(2) . . ?
C14 C15 C16 119.7(2) . . ?
C15 C16 C17 116.8(2) . . ?
C15 C16 C21 123.8(2) . . ?
C17 C16 C21 119.4(2) . . ?
N3 C17 C16 123.6(2) . . ?
N3 C17 C18 116.8(2) . . ?
C16 C17 C18 119.6(2) . . ?
N2 C18 C19 123.0(2) . . ?
N2 C18 C17 117.3(2) . . ?
C19 C18 C17 119.7(2) . . ?
C22 C19 C18 117.0(2) . . ?
C22 C19 C20 123.9(2) . . ?
C18 C19 C20 119.1(2) . . ?
C21 C20 C19 121.1(2) . . ?
C20 C21 C16 121.1(2) . . ?
C23 C22 C19 119.5(2) . . ?
C22 C23 C24 119.4(2) . . ?
N2 C24 C23 122.7(2) . . ?

loop_
_geom_bond_atom_site_label_1
_geom_bond_atom_site_label_2
_geom_bond_distance
_geom_bond_site_symmetry_2
_geom_bond_publ_flag
Co1 O1 1.9980(15) 3_666 ?
Co1 O2 2.0052(16) . ?
Co1 N3 2.1183(19) . ?
Co1 N2 2.1210(19) . ?
Co1 O3 2.1526(17) . ?
Co1 O5 2.2659(17) . ?
P1 O1 1.4881(16) . ?
P1 O2 1.5019(17) . ?
P1 C1 1.800(2) . ?
P1 C7 1.808(2) . ?
N1 O4 1.223(3) . ?
N1 O3 1.264(2) . ?
N1 O5 1.272(2) . ?
C1 C6 1.387(3) . ?
C1 C2 1.393(3) . ?
N2 C24 1.316(3) . ?
N2 C18 1.354(3) . ?
C2 C3 1.383(3) . ?
C3 C4 1.372(4) . ?
N3 C13 1.317(3) . ?
N3 C17 1.365(3) . ?
C4 C5 1.387(4) . ?
C5 C6 1.380(3) . ?
C7 C8 1.379(4) . ?
C7 C12 1.391(3) . ?
C8 C9 1.390(4) . ?
C9 C10 1.370(5) . ?
C10 C11 1.375(5) . ?
C11 C12 1.392(4) . ?
C13 C14 1.403(3) . ?
C14 C15 1.367(4) . ?
C15 C16 1.398(3) . ?
C16 C17 1.401(3) . ?
C16 C21 1.429(3) . ?
C17 C18 1.429(3) . ?
C18 C19 1.405(3) . ?
C19 C22 1.401(3) . ?
C19 C20 1.430(4) . ?
C20 C21 1.342(4) . ?
C22 C23 1.370(4) . ?
C23 C24 1.396(3) . ?
